data_1527764
loop_
_publ_author_name
'Maroy, K.'

_publ_section_title
;
 The crystal structure of potassium pentathionate hemitrihydrate
;
_journal_name_full 'Acta Chemica Scandinavica (1-27,1973-42,1988)'
_journal_page_first 2580
_journal_page_last 2590
_journal_volume 25
_journal_year 1971
_chemical_formula_sum 'H3 K2 O7.5 S5'
_chemical_name_systematic 'K2 (S3 (S O3)2) (H2 O)1.5'
_space_group_IT_number 60
_symmetry_space_group_name_Hall '-P 2n 2ab'
_symmetry_space_group_name_H-M 'P b c n'
_cell_angle_alpha 90
_cell_angle_beta 90
_cell_angle_gamma 90
_cell_formula_units_Z 8
_cell_length_a 20.316
_cell_length_b 9.229
_cell_length_c 12.248
_cell_volume 2296.455
_citation_journal_id_ASTM ACSAA4
_cod_data_source_file Maroy_ACSAA4_1971_1191.cif
_cod_data_source_block H3K2O7.5S5
_cod_original_cell_volume 2296.456
_cod_database_code 1527764

loop_
_symmetry_equiv_pos_as_xyz
x,y,z
-x+1/2,-y+1/2,z+1/2
x+1/2,-y+1/2,-z
-x,y,-z+1/2
-x,-y,-z
x-1/2,y-1/2,-z-1/2
-x-1/2,y-1/2,z
x,-y,z-1/2

loop_
_atom_site_label
_atom_site_type_symbol
_atom_site_fract_x
_atom_site_fract_y
_atom_site_fract_z
_atom_site_occupancy
_atom_site_U_iso_or_equiv
_atom_site_attached_hydrogens
O5 O-2 0.2595 -0.0109 0.1429 1 0.0 0
O7 O-2 0.1311 0.3379 0.4957 1 0.0 2
S1 S+5 0.0514 0.261 -0.019 1 0.0 0
O2 O-2 0.1054 0.3583 -0.0083 1 0.0 0
S2 S 0.0914 0.052 0.0101 1 0.0 0
K1 K+1 0.2619 0.2481 0.4965 1 0.0 0
O4 O-2 0.1981 -0.1644 0.2685 1 0.0 0
O6 O-2 0.2694 0.0195 0.3359 1 0.0 0
S5 S+5 0.2286 -0.0269 0.2496 1 0.0 0
O3 O-2 0.0272 0.2442 -0.126 1 0.0 0
S4 S 0.1522 0.128 0.2506 1 0.0 0
S3 S 0.0774 0.0242 0.1721 1 0.0 0
O1 O-2 -0.0013 0.2801 0.06 1 0.0 0
O8 O-2 0 0.43 0.25 1 0.0 2
K2 K+1 0.3944 0.1224 0.2165 1 0.0 0
